data_4327159
loop_
_publ_author_name
'M. Jaya Prakash'
'Slavi C. Sevov'

_publ_section_title
;
 Hydrogen-Bonded Inclusion Compounds with Reversed Polarity: Anionic
 Metal-Complexes and Cationic Organic Linkers
;
_journal_name_full 'Inorganic Chemistry'
_journal_page_first 12739
_journal_page_last 12746
_journal_paper_doi 10.1021/ic2018715
_journal_volume 50
_journal_year 2011
_chemical_formula_sum 'C34 H46 Co2 N6 O23'
_chemical_formula_weight 1024.63
_chemical_name_common Coenox2-BPY-BP
_chemical_name_systematic
; 
 ? 
;
_space_group_IT_number 14
_symmetry_cell_setting monoclinic
_symmetry_space_group_name_Hall '-P 2ybc'
_symmetry_space_group_name_H-M 'P 1 21/c 1'
_atom_sites_solution_hydrogens geom
_atom_sites_solution_primary direct
_atom_sites_solution_secondary difmap
_audit_creation_method SHELXL-97
_cell_angle_alpha 90.00
_cell_angle_beta 109.581(3)
_cell_angle_gamma 90.00
_cell_formula_units_Z 4
_cell_length_a 24.490(3)
_cell_length_b 7.1666(9)
_cell_length_c 23.967(3)
_cell_measurement_temperature 120(2)
_cell_volume 3963.2(9)
_computing_cell_refinement 'Bruker SMART'
_computing_data_collection 'Bruker SMART'
_computing_data_reduction 'Bruker SHELXTL-V5.1'
_computing_molecular_graphics Diomand
_computing_publication_material 'SHELXL-97 (Sheldrick, 1997)'
_computing_structure_refinement 'SHELXL-97 (Sheldrick, 2008)'
_computing_structure_solution 'SHELXS-97 (Sheldrick, 2008)'
_diffrn_ambient_temperature 120(2)
_diffrn_measured_fraction_theta_full 0.998
_diffrn_measured_fraction_theta_max 0.998
_diffrn_measurement_device_type 'CCD area detector'
_diffrn_measurement_method 'phi and omega scans'
_diffrn_radiation_monochromator graphite
_diffrn_radiation_source 'fine-focus sealed tube'
_diffrn_radiation_type MoK\a
_diffrn_radiation_wavelength 0.71073
_diffrn_reflns_av_R_equivalents 0.0830
_diffrn_reflns_av_sigmaI/netI 0.0633
_diffrn_reflns_limit_h_max 30
_diffrn_reflns_limit_h_min -30
_diffrn_reflns_limit_k_max 8
_diffrn_reflns_limit_k_min -8
_diffrn_reflns_limit_l_max 29
_diffrn_reflns_limit_l_min -29
_diffrn_reflns_number 46496
_diffrn_reflns_theta_full 26.40
_diffrn_reflns_theta_max 26.40
_diffrn_reflns_theta_min 0.88
_exptl_absorpt_coefficient_mu 0.939
_exptl_absorpt_correction_T_max 0.928
_exptl_absorpt_correction_T_min 0.854
_exptl_absorpt_correction_type multi-scan
_exptl_absorpt_process_details 'Blessing, R.H. (1995) Acta Cryst. A51, 33-38'
_exptl_crystal_colour red
_exptl_crystal_density_diffrn 1.717
_exptl_crystal_description plate
_exptl_crystal_F_000 2120
_exptl_crystal_size_max 0.17
_exptl_crystal_size_mid 0.14
_exptl_crystal_size_min 0.08
_refine_diff_density_max 0.408
_refine_diff_density_min -0.522
_refine_diff_density_rms 0.086
_refine_ls_extinction_method none
_refine_ls_goodness_of_fit_ref 1.043
_refine_ls_hydrogen_treatment mixed
_refine_ls_matrix_type full
_refine_ls_number_parameters 618
_refine_ls_number_reflns 8088
_refine_ls_number_restraints 10
_refine_ls_restrained_S_all 1.048
_refine_ls_R_factor_all 0.0876
_refine_ls_R_factor_gt 0.0426
_refine_ls_shift/su_max 0.002
_refine_ls_shift/su_mean 0.000
_refine_ls_structure_factor_coef Fsqd
_refine_ls_weighting_details 'calc w=1/[\s^2^(Fo^2^)+(0.0451P)^2^+0.0000P] where P=(Fo^2^+2Fc^2^)/3'
_refine_ls_weighting_scheme calc
_refine_ls_wR_factor_gt 0.0938
_refine_ls_wR_factor_ref 0.1110
_reflns_number_gt 5100
_reflns_number_total 8088
_reflns_threshold_expression >2sigma(I)
_cod_data_source_file ic2018715_si_002_2.cif
_cod_data_source_block Coenox2-BPY-BP
_cod_original_sg_symbol_Hall '-P 2yc'
_cod_database_code 4327159

loop_
_symmetry_equiv_pos_as_xyz
'x, y, z'
'-x, y+1/2, -z+1/2'
'-x, -y, -z'
'x, -y-1/2, z-1/2'

loop_
_atom_site_label
_atom_site_type_symbol
_atom_site_fract_x
_atom_site_fract_y
_atom_site_fract_z
_atom_site_U_iso_or_equiv
_atom_site_adp_type
_atom_site_occupancy
_atom_site_symmetry_multiplicity
_atom_site_calc_flag
_atom_site_refinement_flags
Co1 Co 0.017657(19) 0.73144(6) 0.125436(18) 0.00959(12) Uani 1 1 d .
O1 O 0.06247(10) 0.6076(3) 0.29231(10) 0.0191(6) Uani 1 1 d .
O2 O -0.05799(10) 0.6275(3) 0.24111(10) 0.0182(6) Uani 1 1 d .
O3 O -0.04384(9) 0.7141(3) 0.15741(9) 0.0115(5) Uani 1 1 d .
O4 O 0.06763(9) 0.6923(3) 0.20418(9) 0.0123(5) Uani 1 1 d .
O15 O -0.09186(10) 0.5820(3) -0.02562(10) 0.0168(5) Uani 1 1 d .
O16 O -0.03503(9) 0.7587(3) 0.04792(9) 0.0109(5) Uani 1 1 d .
O17 O 0.01052(10) 0.4683(3) 0.11165(9) 0.0134(5) Uani 1 1 d .
O18 O -0.04579(10) 0.2710(3) 0.04406(10) 0.0161(5) Uani 1 1 d .
N1 N 0.08349(11) 0.7498(3) 0.09815(11) 0.0116(6) Uani 1 1 d .
H1A H 0.1165 0.7094 0.1272 0.014 Uiso 1 1 calc R
H1B H 0.0776 0.6764 0.0652 0.014 Uiso 1 1 calc R
N2 N 0.02345(11) 0.9996(3) 0.13516(11) 0.0121(6) Uani 1 1 d .
H2A H -0.0063 1.0563 0.1058 0.015 Uiso 1 1 calc R
H2B H 0.0205 1.0321 0.1712 0.015 Uiso 1 1 calc R
C23 C 0.04028(15) 0.6541(4) 0.23987(14) 0.0118(7) Uani 1 1 d .
C24 C -0.02623(14) 0.6656(4) 0.21165(14) 0.0119(7) Uani 1 1 d .
C25 C 0.08008(14) 1.0634(4) 0.13197(14) 0.0126(7) Uani 1 1 d .
H25A H 0.1114 1.0422 0.1702 0.015 Uiso 1 1 calc R
H25B H 0.0787 1.1979 0.1223 0.015 Uiso 1 1 calc R
C26 C 0.09005(15) 0.9483(4) 0.08351(15) 0.0142(7) Uani 1 1 d .
H26A H 0.0613 0.9809 0.0446 0.017 Uiso 1 1 calc R
H26B H 0.1294 0.9710 0.0820 0.017 Uiso 1 1 calc R
C27 C -0.05499(14) 0.6005(4) 0.02353(14) 0.0118(7) Uani 1 1 d .
C28 C -0.02869(14) 0.4286(4) 0.06203(14) 0.0119(7) Uani 1 1 d .
Co2 Co 0.484056(19) 0.75113(6) 0.878559(18) 0.01013(12) Uani 1 1 d .
O5 O 0.54107(9) 0.7870(3) 0.84150(9) 0.0124(5) Uani 1 1 d .
O6 O 0.42854(9) 0.7907(3) 0.80230(9) 0.0127(5) Uani 1 1 d .
O7 O 0.42554(10) 0.8967(3) 0.71354(10) 0.0205(6) Uani 1 1 d .
O8 O 0.54691(10) 0.9069(3) 0.75793(10) 0.0189(6) Uani 1 1 d .
O9 O 0.54290(10) 0.7231(3) 0.95306(9) 0.0128(5) Uani 1 1 d .
O10 O 0.48765(9) 1.0117(3) 0.89515(9) 0.0121(5) Uani 1 1 d .
O11 O 0.60122(10) 0.9020(3) 1.02489(10) 0.0171(5) Uani 1 1 d .
O12 O 0.54037(10) 1.2121(3) 0.96361(9) 0.0151(5) Uani 1 1 d .
N5 N 0.48086(12) 0.4856(3) 0.86613(11) 0.0123(6) Uani 1 1 d .
H5A H 0.4869 0.4580 0.8312 0.015 Uiso 1 1 calc R
H5B H 0.5092 0.4277 0.8965 0.015 Uiso 1 1 calc R
N6 N 0.42227(12) 0.7168(4) 0.91044(11) 0.0132(6) Uani 1 1 d .
H6A H 0.4323 0.7708 0.9473 0.016 Uiso 1 1 calc R
H6B H 0.3892 0.7744 0.8863 0.016 Uiso 1 1 calc R
C29 C 0.51908(14) 0.8471(4) 0.78859(14) 0.0128(7) Uani 1 1 d .
C30 C 0.45201(14) 0.8464(4) 0.76443(14) 0.0116(7) Uani 1 1 d .
C31 C 0.56106(14) 0.8817(4) 0.97819(14) 0.0108(7) Uani 1 1 d .
C32 C 0.52754(14) 1.0528(5) 0.94364(14) 0.0125(7) Uani 1 1 d .
C33 C 0.42290(15) 0.4193(4) 0.86391(15) 0.0159(8) Uani 1 1 d .
H33A H 0.4228 0.2820 0.8684 0.019 Uiso 1 1 calc R
H33B H 0.3932 0.4539 0.8258 0.019 Uiso 1 1 calc R
C34 C 0.41081(15) 0.5143(4) 0.91500(15) 0.0161(8) Uani 1 1 d .
H34A H 0.3700 0.4941 0.9123 0.019 Uiso 1 1 calc R
H34B H 0.4364 0.4636 0.9532 0.019 Uiso 1 1 calc R
N3 N 0.32244(14) 0.0441(4) 0.64008(13) 0.0245(8) Uani 1 1 d .
H3A H 0.3434 -0.0056 0.6741 0.029 Uiso 1 1 calc R
N4 N 0.15766(13) 0.4492(4) 0.37253(13) 0.0198(7) Uani 1 1 d .
H4A H 0.1366 0.5001 0.3387 0.024 Uiso 1 1 calc R
C1 C 0.34793(17) 0.0894(5) 0.60125(17) 0.0245(9) Uani 1 1 d .
H1 H 0.3880 0.0641 0.6099 0.029 Uiso 1 1 calc R
C2 C 0.31699(15) 0.1724(5) 0.54865(16) 0.0201(8) Uani 1 1 d .
H2 H 0.3359 0.2085 0.5216 0.024 Uiso 1 1 calc R
C3 C 0.26566(17) 0.0718(5) 0.62914(16) 0.0239(9) Uani 1 1 d .
H3 H 0.2485 0.0361 0.6577 0.029 Uiso 1 1 calc R
C4 C 0.23233(16) 0.1514(5) 0.57688(15) 0.0186(8) Uani 1 1 d .
H4 H 0.1921 0.1711 0.5691 0.022 Uiso 1 1 calc R
C5 C 0.25783(15) 0.2038(4) 0.53492(14) 0.0142(7) Uani 1 1 d .
C6 C 0.22301(15) 0.2893(4) 0.47789(14) 0.0132(7) Uani 1 1 d .
C7 C 0.16807(15) 0.3630(4) 0.47004(15) 0.0158(8) Uani 1 1 d .
H7 H 0.1526 0.3571 0.5014 0.019 Uiso 1 1 calc R
C8 C 0.24374(15) 0.3006(5) 0.43032(15) 0.0171(8) Uani 1 1 d .
H8 H 0.2811 0.2536 0.4344 0.021 Uiso 1 1 calc R
C9 C 0.21010(16) 0.3796(5) 0.37754(16) 0.0207(8) Uani 1 1 d .
H9 H 0.2239 0.3848 0.3449 0.025 Uiso 1 1 calc R
C10 C 0.13644(15) 0.4438(5) 0.41710(15) 0.0178(8) Uani 1 1 d .
H10 H 0.0994 0.4959 0.4122 0.021 Uiso 1 1 calc R
O13 O 0.34010(10) 0.4816(3) 0.70057(9) 0.0173(6) Uani 1 1 d .
H13A H 0.3750 0.4525 0.7078 0.021 Uiso 1 1 calc R
O14 O 0.16523(10) 0.9728(3) 0.29522(9) 0.0166(5) Uani 1 1 d .
H14 H 0.1317 1.0145 0.2896 0.020 Uiso 1 1 calc R
C11 C 0.31843(15) 0.5577(4) 0.64480(14) 0.0140(7) Uani 1 1 d .
C12 C 0.25955(15) 0.5948(4) 0.62279(15) 0.0147(8) Uani 1 1 d .
H12 H 0.2359 0.5684 0.6462 0.018 Uiso 1 1 calc R
C13 C 0.23516(14) 0.6704(4) 0.56667(14) 0.0126(7) Uani 1 1 d .
H13 H 0.1948 0.6967 0.5524 0.015 Uiso 1 1 calc R
C14 C 0.26823(14) 0.7090(4) 0.53050(13) 0.0107(7) Uani 1 1 d .
C15 C 0.32756(14) 0.6717(4) 0.55449(14) 0.0147(8) Uani 1 1 d .
H15 H 0.3516 0.6977 0.5315 0.018 Uiso 1 1 calc R
C16 C 0.35249(14) 0.5981(4) 0.61073(14) 0.0137(7) Uani 1 1 d .
H16 H 0.3930 0.5755 0.6259 0.016 Uiso 1 1 calc R
C17 C 0.24099(14) 0.7828(4) 0.46949(14) 0.0118(7) Uani 1 1 d .
C18 C 0.18451(14) 0.8547(4) 0.44974(14) 0.0134(7) Uani 1 1 d .
H18 H 0.1636 0.8613 0.4766 0.016 Uiso 1 1 calc R
C19 C 0.15826(15) 0.9164(4) 0.39205(14) 0.0147(8) Uani 1 1 d .
H19 H 0.1196 0.9616 0.3796 0.018 Uiso 1 1 calc R
C20 C 0.18865(15) 0.9121(4) 0.35247(14) 0.0133(7) Uani 1 1 d .
C21 C 0.24461(15) 0.8431(5) 0.37083(14) 0.0158(8) Uani 1 1 d .
H21 H 0.2657 0.8401 0.3440 0.019 Uiso 1 1 calc R
C22 C 0.27016(14) 0.7782(4) 0.42830(14) 0.0140(7) Uani 1 1 d .
H22 H 0.3084 0.7294 0.4400 0.017 Uiso 1 1 calc R
O19 O 0.81034(11) 0.2709(3) 0.78929(11) 0.0204(6) Uani 1 1 d D
H19A H 0.7721(8) 0.272(5) 0.7714(14) 0.024 Uiso 1 1 d D
H19B H 0.8212(16) 0.217(4) 0.7633(13) 0.024 Uiso 1 1 d D
O20 O 0.69404(12) 0.3442(4) 0.74882(13) 0.0369(7) Uani 1 1 d D
H20A H 0.6609(12) 0.274(5) 0.7429(18) 0.044 Uiso 1 1 d D
H20B H 0.6833(18) 0.421(5) 0.7179(13) 0.044 Uiso 1 1 d D
O21 O 0.83300(13) 0.6357(4) 0.76375(13) 0.0360(7) Uani 1 1 d D
H21A H 0.8263(18) 0.539(4) 0.7840(16) 0.043 Uiso 1 1 d D
H21B H 0.8683(10) 0.661(6) 0.7680(18) 0.043 Uiso 1 1 d D
O22 O 0.66949(14) 0.5462(4) 0.64594(13) 0.0425(8) Uani 1 1 d D
H22A H 0.6434(15) 0.598(5) 0.6068(12) 0.051 Uiso 1 1 d D
H22B H 0.6790(18) 0.655(4) 0.6744(15) 0.051 Uiso 1 1 d D
O23 O 0.72089(13) 0.8185(5) 0.72514(13) 0.0413(8) Uani 1 1 d D
H23A H 0.7510(13) 0.758(5) 0.7456(16) 0.050 Uiso 1 1 d D
H23B H 0.7062(18) 0.864(6) 0.7520(15) 0.050 Uiso 1 1 d D

loop_
_atom_site_aniso_label
_atom_site_aniso_U_11
_atom_site_aniso_U_22
_atom_site_aniso_U_33
_atom_site_aniso_U_23
_atom_site_aniso_U_13
_atom_site_aniso_U_12
Co1 0.0112(2) 0.0092(2) 0.0078(2) -0.00040(19) 0.00238(19) -0.00004(19)
O1 0.0201(14) 0.0230(14) 0.0120(13) 0.0068(11) 0.0026(11) 0.0010(11)
O2 0.0181(13) 0.0259(14) 0.0117(13) 0.0031(10) 0.0064(11) -0.0041(11)
O3 0.0133(12) 0.0124(12) 0.0093(12) -0.0009(10) 0.0046(10) -0.0004(10)
O4 0.0128(12) 0.0144(12) 0.0091(12) 0.0005(10) 0.0030(10) -0.0001(10)
O15 0.0192(14) 0.0166(13) 0.0123(13) -0.0036(10) 0.0021(11) 0.0002(11)
O16 0.0144(12) 0.0085(11) 0.0101(11) -0.0006(9) 0.0043(10) -0.0001(10)
O17 0.0162(13) 0.0090(12) 0.0136(13) -0.0004(10) 0.0033(11) -0.0002(10)
O18 0.0219(14) 0.0084(12) 0.0174(13) -0.0030(10) 0.0059(11) -0.0006(10)
N1 0.0126(14) 0.0127(15) 0.0096(14) -0.0012(11) 0.0041(12) 0.0007(12)
N2 0.0119(15) 0.0135(14) 0.0105(15) 0.0017(12) 0.0030(12) 0.0010(12)
C23 0.0166(18) 0.0056(16) 0.0128(18) 0.0002(14) 0.0041(15) 0.0015(14)
C24 0.0173(18) 0.0087(17) 0.0095(18) -0.0005(14) 0.0043(15) 0.0005(14)
C25 0.0108(17) 0.0108(17) 0.0156(18) -0.0008(14) 0.0037(15) -0.0024(14)
C26 0.0161(19) 0.0128(17) 0.0164(19) 0.0028(15) 0.0091(15) 0.0011(15)
C27 0.0117(18) 0.0133(18) 0.0119(18) -0.0008(14) 0.0059(15) -0.0005(14)
C28 0.0102(18) 0.0132(18) 0.0146(19) -0.0011(15) 0.0073(15) 0.0030(14)
Co2 0.0115(2) 0.0102(2) 0.0082(2) 0.00039(19) 0.00269(19) 0.00014(19)
O5 0.0133(12) 0.0143(12) 0.0091(12) 0.0035(10) 0.0030(10) -0.0003(10)
O6 0.0119(12) 0.0153(12) 0.0100(12) 0.0022(10) 0.0024(10) 0.0005(10)
O7 0.0214(14) 0.0257(14) 0.0113(13) 0.0062(11) 0.0013(11) -0.0028(11)
O8 0.0159(13) 0.0296(14) 0.0121(13) 0.0060(11) 0.0059(11) -0.0032(11)
O9 0.0158(12) 0.0124(12) 0.0092(12) 0.0013(10) 0.0029(10) 0.0001(10)
O10 0.0126(13) 0.0106(12) 0.0109(12) -0.0016(10) 0.0011(10) -0.0003(10)
O11 0.0193(14) 0.0173(13) 0.0112(13) -0.0002(10) 0.0005(11) 0.0000(11)
O12 0.0189(13) 0.0113(12) 0.0137(12) -0.0028(10) 0.0035(10) -0.0010(10)
N5 0.0162(16) 0.0104(14) 0.0096(15) 0.0016(12) 0.0037(12) 0.0012(12)
N6 0.0146(15) 0.0160(15) 0.0066(14) 0.0000(12) 0.0005(12) -0.0007(12)
C29 0.0137(18) 0.0115(17) 0.0130(18) -0.0038(14) 0.0043(15) -0.0004(15)
C30 0.0125(18) 0.0098(16) 0.0120(18) -0.0023(14) 0.0033(15) -0.0012(14)
C31 0.0096(17) 0.0163(18) 0.0085(17) -0.0016(14) 0.0058(14) 0.0004(14)
C32 0.0137(18) 0.0162(19) 0.0109(18) 0.0003(15) 0.0082(15) -0.0002(15)
C33 0.019(2) 0.0090(17) 0.017(2) -0.0008(15) 0.0032(16) -0.0020(15)
C34 0.0147(19) 0.0143(18) 0.0178(19) 0.0053(15) 0.0036(15) 0.0016(15)
N3 0.030(2) 0.0152(16) 0.0156(17) 0.0026(13) -0.0093(15) -0.0014(15)
N4 0.0236(18) 0.0141(16) 0.0150(16) 0.0035(13) -0.0026(14) -0.0066(13)
C1 0.021(2) 0.0136(19) 0.031(2) 0.0019(17) -0.0025(18) -0.0051(16)
C2 0.0150(19) 0.0123(18) 0.027(2) 0.0018(16) -0.0011(16) -0.0027(15)
C3 0.037(2) 0.0129(18) 0.018(2) 0.0011(16) 0.0034(18) -0.0037(18)
C4 0.021(2) 0.0125(18) 0.020(2) 0.0001(15) 0.0050(16) -0.0021(16)
C5 0.022(2) 0.0037(16) 0.0152(18) -0.0016(14) 0.0042(15) -0.0019(15)
C6 0.0156(18) 0.0057(16) 0.0162(18) -0.0011(14) 0.0025(15) -0.0011(14)
C7 0.0183(19) 0.0128(18) 0.0132(18) -0.0014(14) 0.0011(15) -0.0050(15)
C8 0.0175(19) 0.0134(18) 0.0198(19) 0.0016(15) 0.0052(16) -0.0011(15)
C9 0.027(2) 0.017(2) 0.017(2) -0.0041(16) 0.0062(17) -0.0079(17)
C10 0.0144(19) 0.0117(18) 0.023(2) 0.0025(15) 0.0009(16) -0.0026(15)
O13 0.0146(13) 0.0259(14) 0.0112(13) 0.0045(11) 0.0041(10) 0.0051(11)
O14 0.0127(13) 0.0214(14) 0.0137(13) 0.0039(10) 0.0017(10) 0.0040(11)
C11 0.0178(19) 0.0117(17) 0.0120(18) -0.0005(14) 0.0041(15) -0.0020(15)
C12 0.0163(19) 0.0128(18) 0.0164(19) -0.0031(14) 0.0073(15) -0.0041(15)
C13 0.0107(17) 0.0111(17) 0.0140(18) -0.0021(14) 0.0016(14) 0.0013(14)
C14 0.0140(17) 0.0087(16) 0.0077(16) -0.0009(13) 0.0014(14) -0.0008(14)
C15 0.0150(18) 0.0157(18) 0.0144(18) -0.0040(15) 0.0062(15) -0.0008(15)
C16 0.0093(17) 0.0158(18) 0.0136(18) 0.0011(14) 0.0006(14) 0.0022(14)
C17 0.0133(18) 0.0070(16) 0.0139(18) -0.0013(14) 0.0030(14) -0.0019(14)
C18 0.0151(18) 0.0126(17) 0.0133(18) 0.0008(14) 0.0056(15) 0.0023(15)
C19 0.0131(18) 0.0101(17) 0.0182(19) -0.0011(14) 0.0018(15) 0.0025(14)
C20 0.0178(19) 0.0088(17) 0.0095(18) -0.0011(14) -0.0005(15) -0.0009(14)
C21 0.0160(18) 0.0195(18) 0.0135(18) 0.0008(15) 0.0071(15) -0.0014(15)
C22 0.0108(17) 0.0152(18) 0.0155(18) 0.0015(15) 0.0036(14) 0.0006(15)
O19 0.0187(14) 0.0265(15) 0.0184(14) 0.0020(12) 0.0094(11) 0.0051(12)
O20 0.0170(15) 0.052(2) 0.0379(19) -0.0105(15) 0.0045(14) -0.0071(15)
O21 0.0359(18) 0.0235(16) 0.0379(18) 0.0059(13) -0.0018(15) -0.0040(15)
O22 0.044(2) 0.0442(19) 0.0369(19) 0.0021(15) 0.0098(16) 0.0057(16)
O23 0.0262(17) 0.067(2) 0.0307(18) -0.0213(16) 0.0092(14) 0.0033(16)

loop_
_atom_type_symbol
_atom_type_description
_atom_type_scat_dispersion_real
_atom_type_scat_dispersion_imag
_atom_type_scat_source
C C 0.0033 0.0016 'International Tables Vol C Tables 4.2.6.8 and 6.1.1.4'
H H 0.0000 0.0000 'International Tables Vol C Tables 4.2.6.8 and 6.1.1.4'
N N 0.0061 0.0033 'International Tables Vol C Tables 4.2.6.8 and 6.1.1.4'
O O 0.0106 0.0060 'International Tables Vol C Tables 4.2.6.8 and 6.1.1.4'
Co Co 0.3494 0.9721 'International Tables Vol C Tables 4.2.6.8 and 6.1.1.4'

loop_
_geom_angle_atom_site_label_1
_geom_angle_atom_site_label_2
_geom_angle_atom_site_label_3
_geom_angle
O16 Co1 O4 176.45(9)
O16 Co1 O3 91.77(9)
O4 Co1 O3 85.62(9)
O16 Co1 O17 86.51(9)
O4 Co1 O17 90.98(9)
O3 Co1 O17 88.08(9)
O16 Co1 N2 90.80(10)
O4 Co1 N2 91.74(10)
O3 Co1 N2 92.99(10)
O17 Co1 N2 177.14(10)
O16 Co1 N1 91.86(10)
O4 Co1 N1 90.77(10)
O3 Co1 N1 176.32(10)
O17 Co1 N1 92.69(10)
N2 Co1 N1 86.41(11)
C24 O3 Co1 112.6(2)
C23 O4 Co1 112.9(2)
C27 O16 Co1 112.63(19)
C28 O17 Co1 112.0(2)
C26 N1 Co1 108.23(19)
C25 N2 Co1 109.33(19)
O1 C23 O4 125.9(3)
O1 C23 C24 120.0(3)
O4 C23 C24 114.1(3)
O2 C24 O3 125.3(3)
O2 C24 C23 120.6(3)
O3 C24 C23 114.1(3)
N2 C25 C26 105.4(3)
N1 C26 C25 106.4(2)
O15 C27 O16 125.0(3)
O15 C27 C28 120.8(3)
O16 C27 C28 114.2(3)
O18 C28 O17 126.0(3)
O18 C28 C27 119.9(3)
O17 C28 C27 114.1(3)
O9 Co2 O6 175.99(10)
O9 Co2 O10 86.55(9)
O6 Co2 O10 91.29(9)
O9 Co2 O5 90.50(9)
O6 Co2 O5 86.07(9)
O10 Co2 O5 88.58(9)
O9 Co2 N5 91.14(10)
O6 Co2 N5 91.14(10)
O10 Co2 N5 176.96(10)
O5 Co2 N5 93.41(10)
O9 Co2 N6 93.63(10)
O6 Co2 N6 89.81(10)
O10 Co2 N6 91.71(10)
O5 Co2 N6 175.87(10)
N5 Co2 N6 86.48(11)
C29 O5 Co2 112.2(2)
C30 O6 Co2 112.3(2)
C31 O9 Co2 112.4(2)
C32 O10 Co2 112.6(2)
C33 N5 Co2 108.2(2)
C34 N6 Co2 110.2(2)
O8 C29 O5 125.2(3)
O8 C29 C30 120.5(3)
O5 C29 C30 114.4(3)
O7 C30 O6 125.3(3)
O7 C30 C29 120.8(3)
O6 C30 C29 113.9(3)
O11 C31 O9 125.1(3)
O11 C31 C32 120.8(3)
O9 C31 C32 114.1(3)
O12 C32 O10 125.6(3)
O12 C32 C31 120.2(3)
O10 C32 C31 114.2(3)
N5 C33 C34 105.8(3)
N6 C34 C33 106.6(3)
C1 N3 C3 122.0(3)
C10 N4 C9 122.2(3)
N3 C1 C2 120.5(4)
C1 C2 C5 119.9(4)
N3 C3 C4 120.1(4)
C3 C4 C5 119.7(4)
C2 C5 C4 117.8(3)
C2 C5 C6 121.1(3)
C4 C5 C6 121.1(3)
C8 C6 C7 117.7(3)
C8 C6 C5 121.6(3)
C7 C6 C5 120.7(3)
C10 C7 C6 120.2(3)
C9 C8 C6 120.2(3)
N4 C9 C8 119.6(3)
N4 C10 C7 120.0(3)
O13 C11 C16 123.1(3)
O13 C11 C12 117.4(3)
C16 C11 C12 119.5(3)
C11 C12 C13 120.0(3)
C12 C13 C14 121.9(3)
C15 C14 C13 116.5(3)
C15 C14 C17 122.3(3)
C13 C14 C17 121.2(3)
C16 C15 C14 122.1(3)
C11 C16 C15 120.0(3)
C22 C17 C18 116.7(3)
C22 C17 C14 121.3(3)
C18 C17 C14 122.0(3)
C19 C18 C17 121.9(3)
C18 C19 C20 119.9(3)
O14 C20 C21 118.1(3)
O14 C20 C19 122.5(3)
C21 C20 C19 119.4(3)
C20 C21 C22 120.3(3)
C21 C22 C17 121.7(3)

loop_
_geom_bond_atom_site_label_1
_geom_bond_atom_site_label_2
_geom_bond_distance
Co1 O16 1.884(2)
Co1 O4 1.895(2)
Co1 O3 1.909(2)
Co1 O17 1.912(2)
Co1 N2 1.935(3)
Co1 N1 1.937(3)
O1 C23 1.236(4)
O2 C24 1.244(4)
O3 C24 1.273(4)
O4 C23 1.280(4)
O15 C27 1.228(4)
O16 C27 1.294(4)
O17 C28 1.285(4)
O18 C28 1.231(4)
N1 C26 1.487(4)
N2 C25 1.486(4)
C23 C24 1.542(5)
C25 C26 1.510(4)
C27 C28 1.545(4)
Co2 O9 1.892(2)
Co2 O6 1.898(2)
Co2 O10 1.905(2)
Co2 O5 1.907(2)
Co2 N5 1.923(3)
Co2 N6 1.926(3)
O5 C29 1.275(4)
O6 C30 1.290(4)
O7 C30 1.228(4)
O8 C29 1.234(4)
O9 C31 1.293(4)
O10 C32 1.277(4)
O11 C31 1.226(4)
O12 C32 1.237(4)
N5 C33 1.481(4)
N6 C34 1.489(4)
C29 C30 1.548(4)
C31 C32 1.552(4)
C33 C34 1.514(4)
N3 C1 1.323(5)
N3 C3 1.341(5)
N4 C10 1.336(4)
N4 C9 1.345(4)
C1 C2 1.370(5)
C2 C5 1.392(5)
C3 C4 1.370(5)
C4 C5 1.401(5)
C5 C6 1.480(5)
C6 C8 1.397(4)
C6 C7 1.398(5)
C7 C10 1.374(5)
C8 C9 1.379(5)
O13 C11 1.375(4)
O14 C20 1.369(4)
C11 C16 1.380(4)
C11 C12 1.385(5)
C12 C13 1.386(4)
C13 C14 1.398(4)
C14 C15 1.397(4)
C14 C17 1.486(4)
C15 C16 1.384(4)
C17 C22 1.399(4)
C17 C18 1.402(4)
C18 C19 1.388(4)
C19 C20 1.388(5)
C20 C21 1.383(5)
C21 C22 1.388(4)

loop_
_geom_hbond_atom_site_label_D
_geom_hbond_atom_site_label_H
_geom_hbond_atom_site_label_A
_geom_hbond_distance_DH
_geom_hbond_distance_HA
_geom_hbond_distance_DA
_geom_hbond_angle_DHA
_geom_hbond_site_symmetry_A
N1 H1A O19 0.92 2.20 3.059(4) 155.7 3_666
N1 H1B O15 0.92 2.16 2.993(3) 149.9 3_565
N1 H1B O18 0.92 2.50 3.222(3) 135.9 3_565
N2 H2A O18 0.92 2.13 2.991(3) 155.3 1_565
N2 H2B O2 0.92 2.11 2.944(3) 150.8 2
N2 H2B O1 0.92 2.53 3.240(3) 134.8 2
N5 H5A O8 0.92 2.05 2.875(3) 148.9 2_646
N5 H5B O12 0.92 2.18 3.024(3) 153.0 1_545
N6 H6A O12 0.92 2.02 2.891(3) 158.5 3_677
N6 H6A O11 0.92 2.64 3.285(3) 127.6 3_677
N6 H6B O22 0.92 2.39 3.227(4) 151.1 2_656
N3 H3A O7 0.88 2.04 2.759(4) 138.3 1_545
N3 H3A O20 0.88 2.56 3.167(4) 126.9 2_646
N4 H4A O1 0.88 1.94 2.723(4) 146.9 .
O13 H13A O8 0.84 1.84 2.662(3) 165.9 2_646
O14 H14 O2 0.84 1.89 2.711(3) 165.9 2
O19 H19A O20 0.890(18) 1.88(2) 2.735(4) 161(3) .
O19 H19B O14 0.849(18) 2.06(2) 2.885(3) 164(3) 3_666
O20 H20A O6 0.925(19) 2.10(3) 2.862(3) 139(3) 2_646
O20 H20A O13 0.925(19) 2.50(3) 3.098(4) 123(3) 2_646
O20 H20B O22 0.887(19) 1.87(2) 2.747(4) 168(4) .
O21 H21A O19 0.893(19) 1.97(3) 2.783(4) 150(4) .
O21 H21B O2 0.855(19) 2.60(3) 3.358(4) 148(4) 4_676
O22 H22A O11 1.012(19) 1.89(2) 2.846(4) 157(3) 4_575
O22 H22B O23 1.011(19) 1.75(2) 2.719(4) 159(4) .
O23 H23A O21 0.856(19) 2.10(2) 2.900(4) 156(4) .
O23 H23B O13 0.899(19) 2.04(2) 2.924(4) 169(4) 2_656
